data_7133223
loop_
_publ_author_name
'Zhou, Xiaocong'
'Wang, Jian'
'Ma, Dumei'
'Shen, Yirui'
'Zhao, Yufen'
'Wu, Ju'

_publ_section_title
;
 Electrochemical synthesis of phosphorylated azaspiro[4.5]di/trienones
 through dearomative spirocyclization.
;
_journal_issue 57
_journal_name_full 'Chemical communications (Cambridge, England)'
_journal_page_first 7351
_journal_page_last 7354
_journal_paper_doi 10.1039/d4cc02638a
_journal_volume 60
_journal_year 2024
_chemical_formula_moiety 'C28 H23 Cl N O3 P, C H Cl3'
_chemical_formula_sum 'C29 H24 Cl4 F N O2 P'
_chemical_formula_weight 610.26
_space_group_crystal_system triclinic
_space_group_IT_number 2
_space_group_name_Hall '-P 1'
_space_group_name_H-M_alt 'P -1'
_atom_sites_solution_hydrogens geom
_audit_creation_date 2024-05-27
_audit_creation_method
;
Olex2 1.5
(compiled 2024.02.16 svn.r378c4104 for OlexSys, GUI svn.r6928)
;
_audit_update_record
;
2024-05-27 deposited with the CCDC.	2024-06-18 downloaded from the CCDC.
;
_cell_angle_alpha 81.7500(10)
_cell_angle_beta 80.1920(10)
_cell_angle_gamma 89.4860(10)
_cell_formula_units_Z 4
_cell_length_a 10.8350(2)
_cell_length_b 12.7978(2)
_cell_length_c 20.7790(4)
_cell_measurement_reflns_used 9787
_cell_measurement_temperature 150.15
_cell_measurement_theta_max 68.47
_cell_measurement_theta_min 3.49
_cell_volume 2809.45(9)
_computing_molecular_graphics 'Olex2 1.5 (Dolomanov et al., 2009)'
_computing_publication_material 'Olex2 1.5 (Dolomanov et al., 2009)'
_computing_structure_refinement 'SHELXL 2019/3 (Sheldrick, 2015)'
_computing_structure_solution 'SHELXT 2018/2 (Sheldrick, 2018)'
_diffrn_ambient_temperature 150.15
_diffrn_measured_fraction_theta_full 0.994
_diffrn_measured_fraction_theta_max 0.992
_diffrn_measurement_device_type 'Bruker APEX-II CCD'
_diffrn_measurement_method '\f and \w scans'
_diffrn_radiation_type CuK\a
_diffrn_radiation_wavelength 1.54178
_diffrn_reflns_av_R_equivalents 0.0471
_diffrn_reflns_av_unetI/netI 0.0218
_diffrn_reflns_Laue_measured_fraction_full 0.994
_diffrn_reflns_Laue_measured_fraction_max 0.992
_diffrn_reflns_limit_h_max 12
_diffrn_reflns_limit_h_min -13
_diffrn_reflns_limit_k_max 15
_diffrn_reflns_limit_k_min -15
_diffrn_reflns_limit_l_max 25
_diffrn_reflns_limit_l_min -25
_diffrn_reflns_number 101169
_diffrn_reflns_point_group_measured_fraction_full 0.994
_diffrn_reflns_point_group_measured_fraction_max 0.992
_diffrn_reflns_theta_full 67.679
_diffrn_reflns_theta_max 68.598
_diffrn_reflns_theta_min 2.180
_diffrn_standards_number 0
_exptl_absorpt_coefficient_mu 4.662
_exptl_absorpt_correction_T_max 0.7531
_exptl_absorpt_correction_T_min 0.6646
_exptl_absorpt_correction_type multi-scan
_exptl_absorpt_process_details
;
SADABS-2016/2 (Bruker,2016/2) was used for absorption correction.
wR2(int) was 0.0788 before and 0.0591 after correction.
The Ratio of minimum to maximum transmission is 0.8825.
The \l/2 correction factor is Not present.
;
_exptl_crystal_colour 'clear light colourless'
_exptl_crystal_colour_lustre clear
_exptl_crystal_colour_modifier light
_exptl_crystal_colour_primary colourless
_exptl_crystal_density_diffrn 1.443
_exptl_crystal_description block
_exptl_crystal_F_000 1252
_exptl_crystal_size_max 0.129
_exptl_crystal_size_mid 0.11
_exptl_crystal_size_min 0.103
_refine_diff_density_max 0.738
_refine_diff_density_min -0.805
_refine_diff_density_rms 0.054
_refine_ls_extinction_method none
_refine_ls_goodness_of_fit_ref 1.087
_refine_ls_hydrogen_treatment constr
_refine_ls_matrix_type full
_refine_ls_number_parameters 687
_refine_ls_number_reflns 10279
_refine_ls_number_restraints 0
_refine_ls_restrained_S_all 1.087
_refine_ls_R_factor_all 0.0444
_refine_ls_R_factor_gt 0.0413
_refine_ls_shift/su_max 0.001
_refine_ls_shift/su_mean 0.000
_refine_ls_structure_factor_coef Fsqd
_refine_ls_weighting_details 'w=1/[\s^2^(Fo^2^)+(0.0438P)^2^+2.7323P] where P=(Fo^2^+2Fc^2^)/3'
_refine_ls_weighting_scheme calc
_refine_ls_wR_factor_gt 0.1019
_refine_ls_wR_factor_ref 0.1040
_reflns_Friedel_coverage 0.000
_reflns_number_gt 9365
_reflns_number_total 10279
_reflns_threshold_expression 'I > 2\s(I)'
_cod_data_source_file d4cc02638a2.cif
_cod_data_source_block fff
_cod_depositor_comments 'Adding full bibliography for 7133221--7133223.cif.'
_cod_original_cell_volume 2809.46(9)
_cod_database_code 7133223
_shelx_shelxl_version_number 2019/3
_shelx_space_group_comment
;
The symmetry employed for this shelxl refinement is uniquely defined
by the following loop, which should always be used as a source of
symmetry information in preference to the above space-group names.
They are only intended as comments.
;
_shelx_estimated_absorpt_t_max 0.645
_shelx_estimated_absorpt_t_min 0.585
_olex2_refinement_description
;
1. Fixed Uiso
 At 1.2 times of:
  All C(H) groups
 At 1.5 times of:
  All C(H,H,H) groups
2.a Ternary CH refined with riding coordinates:
 C01U(H01U), C025(H025), C01D(H01D), C02E(H02E), C047(H047), C045(H045)
2.b Aromatic/amide H refined with riding coordinates:
 C015(H015), C01R(H01R), C01W(H01W), C020(H020), C022(H022), C02F(H02F),
 C02H(H02H), C02U(H02U), C02V(H02V), C02Z(H02Z), C038(H038), C039(H039),
 C03A(H03A), C03H(H03H), C03L(H03L), C03P(H03P), C040(H040), C042(H042),
 C01H(H01H), C01J(H01J), C01Z(H01Z), C023(H023), C027(H027), C02A(H02A),
 C02G(H02G), C02M(H02M), C02X(H02X), C030(H030), C031(H031), C032(H032),
 C035(H035), C03I(H03I), C03M(H03M), C03O(H03O), C03Q(H03Q), C03S(H03S)
2.c Idealised Me refined as rotating group:
 C044(H04A,H04B,H04C), C03Y(H03B,H03C,H03D)
;
_olex2_submission_special_instructions 'No special instructions were received'

loop_
_space_group_symop_operation_xyz
'x, y, z'
'-x, -y, -z'

loop_
_atom_site_label
_atom_site_type_symbol
_atom_site_fract_x
_atom_site_fract_y
_atom_site_fract_z
_atom_site_U_iso_or_equiv
_atom_site_adp_type
_atom_site_occupancy
_atom_site_site_symmetry_order
_atom_site_calc_flag
_atom_site_refinement_flags_posn
_atom_site_refinement_flags_adp
_atom_site_refinement_flags_occupancy
_atom_site_disorder_assembly
_atom_site_disorder_group
Cl05 Cl 0.75195(5) 0.83441(4) 0.13986(3) 0.02956(12) Uani 1 1 d . . . . .
P001 P 1.09832(4) 0.34085(4) 0.17966(2) 0.01611(11) Uani 1 1 d . . . . .
O00Z O 0.8047(2) 0.64992(17) 0.47522(11) 0.0597(6) Uani 1 1 d . . . . .
O00N O 1.22725(13) 0.33534(11) 0.19592(7) 0.0222(3) Uani 1 1 d . . . . .
O00P O 1.02157(15) 0.17842(11) 0.30932(7) 0.0287(3) Uani 1 1 d . . . . .
N00T N 0.98974(18) 0.32048(13) 0.36483(8) 0.0248(4) Uani 1 1 d . . . . .
C015 C 0.96613(18) 0.48358(15) 0.10191(9) 0.0203(4) Uani 1 1 d . . . . .
H015 H 0.894444 0.439191 0.117957 0.024 Uiso 1 1 calc R U . . .
C019 C 1.08097(18) 0.45516(14) 0.12020(9) 0.0174(4) Uani 1 1 d . . . . .
C01C C 0.99999(19) 0.27218(15) 0.31076(10) 0.0213(4) Uani 1 1 d . . . . .
C01P C 0.92898(18) 0.55451(15) 0.24608(9) 0.0172(4) Uani 1 1 d . . . . .
C01R C 0.80499(18) 0.54900(15) 0.23617(10) 0.0205(4) Uani 1 1 d . . . . .
H01R H 0.758043 0.485219 0.251157 0.025 Uiso 1 1 calc R U . . .
C01U C 0.98029(18) 0.35356(14) 0.25213(9) 0.0171(4) Uani 1 1 d . . . . .
H01U H 0.894239 0.345703 0.241897 0.021 Uiso 1 1 calc R U . . .
C01V C 1.05799(18) 0.22787(15) 0.14336(9) 0.0188(4) Uani 1 1 d . . . . .
C01W C 0.74979(18) 0.63497(15) 0.20491(10) 0.0209(4) Uani 1 1 d . . . . .
H01W H 0.665296 0.630832 0.198545 0.025 Uiso 1 1 calc R U . . .
C020 C 1.18656(19) 0.51919(16) 0.09525(10) 0.0220(4) Uani 1 1 d . . . . .
H020 H 1.265360 0.498964 0.106857 0.026 Uiso 1 1 calc R U . . .
C022 C 0.99509(18) 0.64943(15) 0.22487(10) 0.0211(4) Uani 1 1 d . . . . .
H022 H 1.078740 0.654873 0.232329 0.025 Uiso 1 1 calc R U . . .
C024 C 0.95477(19) 0.43203(15) 0.35461(10) 0.0219(4) Uani 1 1 d . . . . .
C025 C 0.99434(18) 0.46047(15) 0.27721(9) 0.0180(4) Uani 1 1 d . . . . .
H025 H 1.085851 0.478484 0.268450 0.022 Uiso 1 1 calc R U . . .
C02F C 0.9570(2) 0.57704(16) 0.06015(10) 0.0239(4) Uani 1 1 d . . . . .
H02F H 0.878543 0.597087 0.047972 0.029 Uiso 1 1 calc R U . . .
C02H C 0.94100(19) 0.73626(15) 0.19301(10) 0.0236(4) Uani 1 1 d . . . . .
H02H H 0.986935 0.800618 0.178407 0.028 Uiso 1 1 calc R U . . .
C02J C 0.81929(18) 0.72721(15) 0.18300(10) 0.0208(4) Uani 1 1 d . . . . .
C02U C 1.1765(2) 0.61240(16) 0.05348(10) 0.0265(4) Uani 1 1 d . . . . .
H02U H 1.248283 0.656427 0.036777 0.032 Uiso 1 1 calc R U . . .
C02V C 0.9843(2) 0.57039(17) 0.42409(10) 0.0304(5) Uani 1 1 d . . . . .
H02V H 1.039183 0.613659 0.440381 0.036 Uiso 1 1 calc R U . . .
C02Z C 1.1307(2) 0.21421(17) 0.08288(10) 0.0250(4) Uani 1 1 d . . . . .
H02Z H 1.192956 0.265516 0.061869 0.030 Uiso 1 1 calc R U . . .
C038 C 1.0326(2) 0.49845(16) 0.38705(10) 0.0253(4) Uani 1 1 d . . . . .
H038 H 1.120592 0.488585 0.380803 0.030 Uiso 1 1 calc R U . . .
C039 C 0.96572(19) 0.15326(16) 0.17287(10) 0.0225(4) Uani 1 1 d . . . . .
H039 H 0.914342 0.162411 0.213466 0.027 Uiso 1 1 calc R U . . .
C03A C 1.0618(2) 0.64137(16) 0.03608(10) 0.0260(4) Uani 1 1 d . . . . .
H03A H 1.054930 0.705435 0.007604 0.031 Uiso 1 1 calc R U . . .
C03H C 0.8166(2) 0.44311(17) 0.37681(10) 0.0274(4) Uani 1 1 d . . . . .
H03H H 0.760862 0.397374 0.363065 0.033 Uiso 1 1 calc R U . . .
C03L C 1.0219(2) 0.05133(17) 0.08375(11) 0.0297(5) Uani 1 1 d . . . . .
H03L H 1.010193 -0.009425 0.063891 0.036 Uiso 1 1 calc R U . . .
C03P C 0.9483(2) 0.06494(16) 0.14301(11) 0.0276(5) Uani 1 1 d . . . . .
H03P H 0.885536 0.013804 0.163559 0.033 Uiso 1 1 calc R U . . .
C040 C 0.7683(2) 0.51394(19) 0.41485(11) 0.0328(5) Uani 1 1 d . . . . .
H040 H 0.679900 0.518965 0.425748 0.039 Uiso 1 1 calc R U . . .
C042 C 1.1126(2) 0.12627(18) 0.05327(11) 0.0316(5) Uani 1 1 d . . . . .
H042 H 1.162408 0.117508 0.012164 0.038 Uiso 1 1 calc R U . . .
C043 C 0.8488(2) 0.58460(19) 0.44038(11) 0.0361(5) Uani 1 1 d . . . . .
C044 C 0.9841(3) 0.26195(18) 0.43130(11) 0.0352(5) Uani 1 1 d . . . . .
H04A H 0.901117 0.269757 0.457384 0.053 Uiso 1 1 calc R U . . .
H04B H 1.048166 0.289893 0.452623 0.053 Uiso 1 1 calc R U . . .
H04C H 0.999318 0.187043 0.428347 0.053 Uiso 1 1 calc R U . . .
Cl Cl 0.24932(5) -0.15414(4) 0.14295(3) 0.02778(12) Uani 1 1 d . . . . .
P002 P 0.59588(4) 0.32003(4) 0.18466(2) 0.01599(11) Uani 1 1 d . . . . .
O00X O 0.3027(2) -0.13397(15) 0.47287(10) 0.0554(5) Uani 1 1 d . . . . .
O00M O 0.72418(13) 0.31763(11) 0.20171(7) 0.0232(3) Uani 1 1 d . . . . .
O00R O 0.51968(15) 0.41617(11) 0.31621(7) 0.0289(3) Uani 1 1 d . . . . .
N00W N 0.48849(17) 0.24683(13) 0.36911(8) 0.0236(4) Uani 1 1 d . . . . .
C018 C 0.58546(18) 0.23651(14) 0.12281(9) 0.0177(4) Uani 1 1 d . . . . .
C01A C 0.42968(18) 0.07493(14) 0.24695(9) 0.0177(4) Uani 1 1 d . . . . .
C01D C 0.47823(18) 0.27105(14) 0.25644(9) 0.0164(4) Uani 1 1 d . . . . .
H01D H 0.391920 0.285067 0.246618 0.020 Uiso 1 1 calc R U . . .
C01H C 0.25003(18) 0.01650(15) 0.20592(10) 0.0205(4) Uani 1 1 d . . . . .
H01H H 0.165591 0.025264 0.199542 0.025 Uiso 1 1 calc R U . . .
C01J C 0.30587(18) 0.08705(15) 0.23719(9) 0.0197(4) Uani 1 1 d . . . . .
H01J H 0.259133 0.144628 0.252229 0.024 Uiso 1 1 calc R U . . .
C01O C 0.54959(18) 0.44861(14) 0.14927(9) 0.0184(4) Uani 1 1 d . . . . .
C01X C 0.49839(19) 0.32225(15) 0.31620(10) 0.0209(4) Uani 1 1 d . . . . .
C01Z C 0.44110(19) -0.08196(16) 0.19338(11) 0.0238(4) Uani 1 1 d . . . . .
H01Z H 0.487062 -0.139915 0.178345 0.029 Uiso 1 1 calc R U . . .
C023 C 0.47272(18) 0.21630(15) 0.10224(9) 0.0203(4) Uani 1 1 d . . . . .
H023 H 0.397400 0.247593 0.120498 0.024 Uiso 1 1 calc R U . . .
C027 C 0.49591(18) -0.01072(15) 0.22515(10) 0.0213(4) Uani 1 1 d . . . . .
H027 H 0.579903 -0.020673 0.232090 0.026 Uiso 1 1 calc R U . . .
C02A C 0.5313(2) 0.05760(16) 0.38854(10) 0.0244(4) Uani 1 1 d . . . . .
H02A H 0.619182 0.069100 0.382876 0.029 Uiso 1 1 calc R U . . .
C02C C 0.45352(19) 0.14143(15) 0.35706(9) 0.0208(4) Uani 1 1 d . . . . .
C02E C 0.49400(18) 0.15212(14) 0.27947(9) 0.0175(4) Uani 1 1 d . . . . .
H02E H 0.585737 0.137714 0.270551 0.021 Uiso 1 1 calc R U . . .
C02G C 0.4827(2) -0.03194(17) 0.42396(10) 0.0292(5) Uani 1 1 d . . . . .
H02G H 0.537376 -0.084373 0.439578 0.035 Uiso 1 1 calc R U . . .
C02M C 0.46050(18) 0.51038(15) 0.18161(10) 0.0208(4) Uani 1 1 d . . . . .
H02M H 0.416278 0.483985 0.224290 0.025 Uiso 1 1 calc R U . . .
C02X C 0.69554(19) 0.19166(16) 0.09498(10) 0.0229(4) Uani 1 1 d . . . . .
H02X H 0.772114 0.205356 0.108943 0.027 Uiso 1 1 calc R U . . .
C02Y C 0.31889(18) -0.06688(15) 0.18412(10) 0.0201(4) Uani 1 1 d . . . . .
C030 C 0.6122(2) 0.48800(17) 0.08605(11) 0.0284(5) Uani 1 1 d . . . . .
H030 H 0.673012 0.446187 0.063383 0.034 Uiso 1 1 calc R U . . .
C031 C 0.5824(2) 0.10620(16) 0.02715(10) 0.0264(4) Uani 1 1 d . . . . .
H031 H 0.581443 0.061644 -0.005600 0.032 Uiso 1 1 calc R U . . .
C032 C 0.4359(2) 0.61090(16) 0.15160(11) 0.0265(4) Uani 1 1 d . . . . .
H032 H 0.375430 0.653154 0.174128 0.032 Uiso 1 1 calc R U . . .
C035 C 0.3155(2) 0.12167(17) 0.37869(10) 0.0260(4) Uani 1 1 d . . . . .
H035 H 0.259837 0.175325 0.365753 0.031 Uiso 1 1 calc R U . . .
C03I C 0.4719(2) 0.15004(16) 0.05488(10) 0.0245(4) Uani 1 1 d . . . . .
H03I H 0.395382 0.134666 0.041408 0.029 Uiso 1 1 calc R U . . .
C03M C 0.6940(2) 0.12720(17) 0.04707(11) 0.0280(5) Uani 1 1 d . . . . .
H03M H 0.769587 0.097356 0.027848 0.034 Uiso 1 1 calc R U . . .
C03O C 0.2672(2) 0.03296(19) 0.41502(11) 0.0312(5) Uani 1 1 d . . . . .
H03O H 0.178715 0.024047 0.425442 0.037 Uiso 1 1 calc R U . . .
C03Q C 0.5860(2) 0.58793(18) 0.05622(12) 0.0349(5) Uani 1 1 d . . . . .
H03Q H 0.628089 0.613983 0.013016 0.042 Uiso 1 1 calc R U . . .
C03S C 0.4986(2) 0.64965(17) 0.08936(12) 0.0303(5) Uani 1 1 d . . . . .
H03S H 0.481907 0.718592 0.069292 0.036 Uiso 1 1 calc R U . . .
C03Y C 0.4842(3) 0.27149(18) 0.43619(11) 0.0344(5) Uani 1 1 d . . . . .
H03B H 0.493854 0.347923 0.434662 0.052 Uiso 1 1 calc R U . . .
H03C H 0.552365 0.235395 0.455470 0.052 Uiso 1 1 calc R U . . .
H03D H 0.403649 0.247651 0.463274 0.052 Uiso 1 1 calc R U . . .
C041 C 0.3473(2) -0.05198(18) 0.43958(11) 0.0341(5) Uani 1 1 d . . . . .
Cl09 Cl 0.31337(8) 0.69087(7) 0.31464(4) 0.0643(2) Uani 1 1 d . . . . .
Cl0A Cl 0.55402(8) 0.73105(6) 0.34887(5) 0.0639(2) Uani 1 1 d . . . . .
Cl0I Cl 0.37871(10) 0.58502(7) 0.43559(4) 0.0739(3) Uani 1 1 d . . . . .
C047 C 0.4364(3) 0.63669(19) 0.35368(12) 0.0398(6) Uani 1 1 d . . . . .
H047 H 0.473115 0.577674 0.330250 0.048 Uiso 1 1 calc R U . . .
Cl0B Cl 0.18494(8) 0.08735(7) 0.69218(4) 0.0629(2) Uani 1 1 d . . . . .
Cl0E Cl -0.05071(8) 0.15283(6) 0.65345(5) 0.0652(2) Uani 1 1 d . . . . .
Cl0J Cl 0.12675(10) 0.04302(9) 0.56892(4) 0.0822(3) Uani 1 1 d . . . . .
C045 C 0.0649(3) 0.05695(19) 0.65004(13) 0.0398(6) Uani 1 1 d . . . . .
H045 H 0.025567 -0.012069 0.672445 0.048 Uiso 1 1 calc R U . . .

loop_
_atom_site_aniso_label
_atom_site_aniso_U_11
_atom_site_aniso_U_22
_atom_site_aniso_U_33
_atom_site_aniso_U_23
_atom_site_aniso_U_13
_atom_site_aniso_U_12
Cl05 0.0246(3) 0.0201(2) 0.0438(3) 0.0004(2) -0.0096(2) 0.00340(19)
P001 0.0156(2) 0.0144(2) 0.0194(2) -0.00332(17) -0.00537(18) 0.00205(17)
O00Z 0.0663(14) 0.0602(13) 0.0586(13) -0.0390(11) -0.0029(11) 0.0180(11)
O00N 0.0182(7) 0.0210(7) 0.0291(7) -0.0036(6) -0.0089(6) 0.0027(5)
O00P 0.0420(9) 0.0172(7) 0.0275(8) -0.0029(6) -0.0084(7) 0.0035(6)
N00T 0.0367(10) 0.0192(8) 0.0196(8) -0.0016(7) -0.0086(7) 0.0007(7)
C015 0.0206(10) 0.0213(9) 0.0202(10) -0.0057(8) -0.0041(8) 0.0004(8)
C019 0.0200(9) 0.0166(9) 0.0164(9) -0.0052(7) -0.0029(7) 0.0016(7)
C01C 0.0229(10) 0.0196(10) 0.0216(10) -0.0018(8) -0.0052(8) -0.0013(8)
C01P 0.0183(9) 0.0175(9) 0.0172(9) -0.0070(7) -0.0028(7) 0.0010(7)
C01R 0.0202(10) 0.0171(9) 0.0242(10) -0.0053(7) -0.0021(8) -0.0021(7)
C01U 0.0184(9) 0.0151(9) 0.0186(9) -0.0034(7) -0.0046(7) 0.0007(7)
C01V 0.0185(9) 0.0182(9) 0.0217(9) -0.0042(7) -0.0083(7) 0.0052(7)
C01W 0.0163(9) 0.0215(10) 0.0266(10) -0.0082(8) -0.0045(8) 0.0006(7)
C020 0.0188(10) 0.0231(10) 0.0244(10) -0.0042(8) -0.0038(8) 0.0007(8)
C022 0.0177(9) 0.0195(9) 0.0276(10) -0.0067(8) -0.0058(8) -0.0006(7)
C024 0.0267(10) 0.0208(10) 0.0195(10) -0.0056(8) -0.0052(8) 0.0002(8)
C025 0.0178(9) 0.0177(9) 0.0196(9) -0.0058(7) -0.0038(7) -0.0002(7)
C02F 0.0239(10) 0.0256(10) 0.0232(10) -0.0030(8) -0.0079(8) 0.0065(8)
C02H 0.0212(10) 0.0169(9) 0.0326(11) -0.0050(8) -0.0029(8) -0.0020(8)
C02J 0.0208(10) 0.0161(9) 0.0258(10) -0.0054(8) -0.0032(8) 0.0034(7)
C02U 0.0268(11) 0.0238(10) 0.0272(11) -0.0015(8) -0.0011(9) -0.0052(8)
C02V 0.0451(13) 0.0259(11) 0.0226(10) -0.0062(8) -0.0099(9) -0.0018(10)
C02Z 0.0272(11) 0.0264(10) 0.0224(10) -0.0054(8) -0.0058(8) 0.0031(8)
C038 0.0319(11) 0.0245(10) 0.0216(10) -0.0038(8) -0.0099(8) -0.0012(9)
C039 0.0214(10) 0.0216(10) 0.0264(10) -0.0062(8) -0.0069(8) 0.0024(8)
C03A 0.0345(12) 0.0203(10) 0.0219(10) 0.0005(8) -0.0043(9) 0.0031(8)
C03H 0.0284(11) 0.0307(11) 0.0215(10) -0.0008(8) -0.0020(8) -0.0029(9)
C03L 0.0349(12) 0.0243(11) 0.0371(12) -0.0143(9) -0.0189(10) 0.0075(9)
C03P 0.0293(11) 0.0208(10) 0.0367(12) -0.0065(9) -0.0149(9) 0.0007(8)
C040 0.0321(12) 0.0396(13) 0.0240(11) -0.0028(9) 0.0013(9) 0.0044(10)
C042 0.0367(13) 0.0368(12) 0.0258(11) -0.0148(9) -0.0100(9) 0.0100(10)
C043 0.0482(15) 0.0342(12) 0.0258(11) -0.0099(10) -0.0019(10) 0.0070(11)
C044 0.0563(16) 0.0296(12) 0.0197(11) -0.0001(9) -0.0091(10) 0.0024(11)
Cl 0.0237(2) 0.0234(2) 0.0403(3) -0.0131(2) -0.0098(2) 0.00056(19)
P002 0.0161(2) 0.0136(2) 0.0190(2) -0.00240(17) -0.00503(18) -0.00032(17)
O00X 0.0647(13) 0.0384(10) 0.0536(12) 0.0172(9) -0.0029(10) -0.0148(9)
O00M 0.0199(7) 0.0220(7) 0.0299(8) -0.0060(6) -0.0088(6) -0.0013(5)
O00R 0.0454(9) 0.0174(7) 0.0263(8) -0.0055(6) -0.0113(7) 0.0007(6)
N00W 0.0365(10) 0.0182(8) 0.0178(8) -0.0038(6) -0.0088(7) 0.0024(7)
C018 0.0204(9) 0.0144(9) 0.0175(9) -0.0006(7) -0.0022(7) -0.0006(7)
C01A 0.0206(9) 0.0150(9) 0.0167(9) 0.0011(7) -0.0034(7) -0.0013(7)
C01D 0.0191(9) 0.0139(9) 0.0171(9) -0.0022(7) -0.0057(7) 0.0008(7)
C01H 0.0166(9) 0.0192(9) 0.0250(10) -0.0004(8) -0.0038(8) 0.0001(7)
C01J 0.0202(10) 0.0160(9) 0.0223(10) -0.0022(7) -0.0029(8) 0.0032(7)
C01O 0.0188(9) 0.0147(9) 0.0226(10) -0.0018(7) -0.0067(7) -0.0025(7)
C01X 0.0238(10) 0.0189(10) 0.0213(10) -0.0050(8) -0.0060(8) 0.0036(8)
C01Z 0.0210(10) 0.0184(9) 0.0326(11) -0.0075(8) -0.0035(8) 0.0035(8)
C023 0.0203(10) 0.0203(9) 0.0202(9) -0.0017(7) -0.0044(7) 0.0010(7)
C027 0.0161(9) 0.0195(9) 0.0286(10) -0.0029(8) -0.0054(8) 0.0022(7)
C02A 0.0319(11) 0.0227(10) 0.0202(10) -0.0026(8) -0.0095(8) 0.0044(8)
C02C 0.0274(10) 0.0168(9) 0.0183(9) -0.0011(7) -0.0053(8) 0.0014(8)
C02E 0.0187(9) 0.0156(9) 0.0182(9) -0.0011(7) -0.0043(7) 0.0022(7)
C02G 0.0452(13) 0.0206(10) 0.0221(10) -0.0009(8) -0.0092(9) 0.0048(9)
C02M 0.0202(10) 0.0190(9) 0.0241(10) -0.0020(8) -0.0070(8) -0.0004(7)
C02X 0.0198(10) 0.0213(10) 0.0282(11) -0.0046(8) -0.0048(8) -0.0002(8)
C02Y 0.0199(10) 0.0167(9) 0.0239(10) -0.0023(7) -0.0044(8) -0.0022(7)
C030 0.0296(11) 0.0253(11) 0.0269(11) 0.0010(8) 0.0004(9) 0.0007(9)
C031 0.0321(11) 0.0228(10) 0.0251(10) -0.0098(8) -0.0019(9) -0.0028(8)
C032 0.0256(11) 0.0191(10) 0.0373(12) -0.0038(9) -0.0129(9) 0.0039(8)
C035 0.0284(11) 0.0290(11) 0.0201(10) -0.0033(8) -0.0030(8) 0.0041(9)
C03I 0.0252(11) 0.0253(10) 0.0248(10) -0.0056(8) -0.0072(8) -0.0050(8)
C03M 0.0233(11) 0.0264(11) 0.0340(12) -0.0112(9) 0.0017(9) 0.0015(8)
C03O 0.0315(12) 0.0377(12) 0.0223(11) -0.0032(9) 0.0007(9) -0.0035(10)
C03Q 0.0368(13) 0.0306(12) 0.0315(12) 0.0116(9) -0.0028(10) -0.0040(10)
C03S 0.0315(12) 0.0187(10) 0.0405(13) 0.0061(9) -0.0140(10) -0.0018(9)
C03Y 0.0566(15) 0.0289(11) 0.0199(11) -0.0059(9) -0.0110(10) 0.0027(10)
C041 0.0483(14) 0.0274(11) 0.0235(11) 0.0017(9) -0.0018(10) -0.0067(10)
Cl09 0.0611(5) 0.0760(5) 0.0513(4) 0.0037(4) -0.0082(4) 0.0139(4)
Cl0A 0.0613(5) 0.0458(4) 0.0828(6) -0.0211(4) 0.0033(4) -0.0099(3)
Cl0I 0.1001(7) 0.0711(5) 0.0394(4) 0.0150(4) 0.0006(4) -0.0066(5)
C047 0.0542(16) 0.0267(12) 0.0361(13) -0.0049(10) -0.0009(11) 0.0025(11)
Cl0B 0.0573(5) 0.0814(6) 0.0539(4) -0.0255(4) -0.0073(3) -0.0040(4)
Cl0E 0.0615(5) 0.0444(4) 0.0846(6) -0.0066(4) -0.0009(4) 0.0120(3)
Cl0J 0.0900(7) 0.1150(8) 0.0447(4) -0.0389(5) 0.0027(4) 0.0066(6)
C045 0.0510(16) 0.0293(12) 0.0372(13) -0.0087(10) 0.0017(11) -0.0028(11)

loop_
_atom_type_symbol
_atom_type_description
_atom_type_scat_dispersion_real
_atom_type_scat_dispersion_imag
_atom_type_scat_source
C C 0.0181 0.0091 'International Tables Vol C Tables 4.2.6.8 and 6.1.1.4'
H H 0.0000 0.0000 'International Tables Vol C Tables 4.2.6.8 and 6.1.1.4'
Cl Cl 0.3639 0.7018 'International Tables Vol C Tables 4.2.6.8 and 6.1.1.4'
F F 0.0727 0.0534 'International Tables Vol C Tables 4.2.6.8 and 6.1.1.4'
N N 0.0311 0.0180 'International Tables Vol C Tables 4.2.6.8 and 6.1.1.4'
O O 0.0492 0.0322 'International Tables Vol C Tables 4.2.6.8 and 6.1.1.4'
P P 0.2955 0.4335 'International Tables Vol C Tables 4.2.6.8 and 6.1.1.4'

loop_
_geom_angle_atom_site_label_1
_geom_angle_atom_site_label_2
_geom_angle_atom_site_label_3
_geom_angle
_geom_angle_site_symmetry_1
_geom_angle_site_symmetry_3
_geom_angle_publ_flag
O00N P001 C019 111.50(8) . . ?
O00N P001 C01U 111.74(8) . . ?
O00N P001 C01V 112.82(8) . . ?
C019 P001 C01U 105.67(8) . . ?
C019 P001 C01V 105.78(9) . . ?
C01V P001 C01U 108.91(9) . . ?
C01C N00T C024 114.67(16) . . ?
C01C N00T C044 122.49(17) . . ?
C044 N00T C024 121.33(17) . . ?
C019 C015 H015 120.2 . . ?
C02F C015 H015 120.2 . . ?
C02F C015 C019 119.63(18) . . ?
C015 C019 P001 122.46(15) . . ?
C015 C019 C020 119.99(18) . . ?
C020 C019 P001 117.45(15) . . ?
O00P C01C N00T 125.19(18) . . ?
O00P C01C C01U 126.05(18) . . ?
N00T C01C C01U 108.76(16) . . ?
C01R C01P C025 122.32(17) . . ?
C022 C01P C01R 118.50(18) . . ?
C022 C01P C025 119.15(17) . . ?
C01P C01R H01R 119.6 . . ?
C01W C01R C01P 120.90(18) . . ?
C01W C01R H01R 119.6 . . ?
P001 C01U H01U 110.4 . . ?
C01C C01U P001 110.92(13) . . ?
C01C C01U H01U 110.4 . . ?
C01C C01U C025 103.29(15) . . ?
C025 C01U P001 111.33(13) . . ?
C025 C01U H01U 110.4 . . ?
C02Z C01V P001 116.21(15) . . ?
C039 C01V P001 124.64(15) . . ?
C039 C01V C02Z 119.08(18) . . ?
C01R C01W H01W 120.5 . . ?
C01R C01W C02J 119.02(18) . . ?
C02J C01W H01W 120.5 . . ?
C019 C020 H020 120.0 . . ?
C02U C020 C019 119.94(19) . . ?
C02U C020 H020 120.0 . . ?
C01P C022 H022 119.4 . . ?
C02H C022 C01P 121.18(18) . . ?
C02H C022 H022 119.4 . . ?
N00T C024 C025 101.18(15) . . ?
N00T C024 C038 111.17(17) . . ?
N00T C024 C03H 110.35(17) . . ?
C038 C024 C025 108.39(16) . . ?
C03H C024 C025 112.30(16) . . ?
C03H C024 C038 112.86(17) . . ?
C01P C025 C01U 117.39(15) . . ?
C01P C025 C024 115.04(15) . . ?
C01P C025 H025 106.8 . . ?
C01U C025 C024 103.24(15) . . ?
C01U C025 H025 106.8 . . ?
C024 C025 H025 106.8 . . ?
C015 C02F H02F 119.9 . . ?
C03A C02F C015 120.28(19) . . ?
C03A C02F H02F 119.9 . . ?
C022 C02H H02H 120.7 . . ?
C02J C02H C022 118.64(18) . . ?
C02J C02H H02H 120.7 . . ?
C01W C02J Cl05 119.14(15) . . ?
C02H C02J Cl05 119.13(15) . . ?
C02H C02J C01W 121.72(18) . . ?
C020 C02U H02U 120.0 . . ?
C03A C02U C020 120.00(19) . . ?
C03A C02U H02U 120.0 . . ?
C038 C02V H02V 119.2 . . ?
C038 C02V C043 121.7(2) . . ?
C043 C02V H02V 119.2 . . ?
C01V C02Z H02Z 119.7 . . ?
C042 C02Z C01V 120.5(2) . . ?
C042 C02Z H02Z 119.7 . . ?
C024 C038 H038 118.4 . . ?
C02V C038 C024 123.3(2) . . ?
C02V C038 H038 118.4 . . ?
C01V C039 H039 120.0 . . ?
C01V C039 C03P 120.1(2) . . ?
C03P C039 H039 120.0 . . ?
C02F C03A H03A 119.9 . . ?
C02U C03A C02F 120.13(19) . . ?
C02U C03A H03A 119.9 . . ?
C024 C03H H03H 118.4 . . ?
C040 C03H C024 123.3(2) . . ?
C040 C03H H03H 118.4 . . ?
C03P C03L H03L 120.0 . . ?
C03P C03L C042 119.99(19) . . ?
C042 C03L H03L 120.0 . . ?
C039 C03P H03P 119.8 . . ?
C03L C03P C039 120.4(2) . . ?
C03L C03P H03P 119.8 . . ?
C03H C040 H040 119.2 . . ?
C03H C040 C043 121.6(2) . . ?
C043 C040 H040 119.2 . . ?
C02Z C042 H042 120.1 . . ?
C03L C042 C02Z 119.9(2) . . ?
C03L C042 H042 120.1 . . ?
O00Z C043 C02V 121.5(2) . . ?
O00Z C043 C040 121.7(2) . . ?
C02V C043 C040 116.8(2) . . ?
N00T C044 H04A 109.5 . . ?
N00T C044 H04B 109.5 . . ?
N00T C044 H04C 109.5 . . ?
H04A C044 H04B 109.5 . . ?
H04A C044 H04C 109.5 . . ?
H04B C044 H04C 109.5 . . ?
O00M P002 C018 110.75(9) . . ?
O00M P002 C01D 111.39(8) . . ?
O00M P002 C01O 114.22(8) . . ?
C018 P002 C01D 106.81(8) . . ?
C018 P002 C01O 104.59(9) . . ?
C01O P002 C01D 108.62(9) . . ?
C01X N00W C02C 114.72(16) . . ?
C01X N00W C03Y 122.36(17) . . ?
C03Y N00W C02C 121.50(17) . . ?
C023 C018 P002 122.74(15) . . ?
C02X C018 P002 117.44(15) . . ?
C02X C018 C023 119.83(18) . . ?
C01J C01A C02E 122.17(17) . . ?
C027 C01A C01J 118.48(17) . . ?
C027 C01A C02E 119.34(17) . . ?
P002 C01D H01D 110.6 . . ?
C01X C01D P002 110.24(13) . . ?
C01X C01D H01D 110.6 . . ?
C01X C01D C02E 103.18(14) . . ?
C02E C01D P002 111.54(13) . . ?
C02E C01D H01D 110.6 . . ?
C01J C01H H01H 120.5 . . ?
C02Y C01H H01H 120.5 . . ?
C02Y C01H C01J 119.05(18) . . ?
C01A C01J H01J 119.5 . . ?
C01H C01J C01A 121.02(18) . . ?
C01H C01J H01J 119.5 . . ?
C02M C01O P002 124.27(15) . . ?
C02M C01O C030 119.18(18) . . ?
C030 C01O P002 116.51(15) . . ?
O00R C01X N00W 125.40(18) . . ?
O00R C01X C01D 126.03(18) . . ?
N00W C01X C01D 108.57(16) . . ?
C027 C01Z H01Z 120.6 . . ?
C02Y C01Z H01Z 120.6 . . ?
C02Y C01Z C027 118.76(18) . . ?
C018 C023 H023 120.3 . . ?
C03I C023 C018 119.39(18) . . ?
C03I C023 H023 120.3 . . ?
C01A C027 H027 119.5 . . ?
C01Z C027 C01A 121.09(18) . . ?
C01Z C027 H027 119.5 . . ?
C02C C02A H02A 118.5 . . ?
C02G C02A H02A 118.5 . . ?
C02G C02A C02C 123.1(2) . . ?
N00W C02C C02A 110.98(16) . . ?
N00W C02C C02E 100.88(14) . . ?
N00W C02C C035 110.46(17) . . ?
C02A C02C C02E 108.54(16) . . ?
C035 C02C C02A 112.90(17) . . ?
C035 C02C C02E 112.45(16) . . ?
C01A C02E C01D 117.34(15) . . ?
C01A C02E C02C 114.71(15) . . ?
C01A C02E H02E 107.0 . . ?
C01D C02E C02C 103.23(14) . . ?
C01D C02E H02E 107.0 . . ?
C02C C02E H02E 107.0 . . ?
C02A C02G H02G 119.1 . . ?
C02A C02G C041 121.9(2) . . ?
C041 C02G H02G 119.1 . . ?
C01O C02M H02M 120.0 . . ?
C01O C02M C032 120.08(19) . . ?
C032 C02M H02M 120.0 . . ?
C018 C02X H02X 119.9 . . ?
C03M C02X C018 120.30(19) . . ?
C03M C02X H02X 119.9 . . ?
C01H C02Y Cl 118.96(15) . . ?
C01Z C02Y Cl 119.43(15) . . ?
C01Z C02Y C01H 121.60(18) . . ?
C01O C030 H030 119.8 . . ?
C03Q C030 C01O 120.3(2) . . ?
C03Q C030 H030 119.8 . . ?
C03I C031 H031 119.9 . . ?
C03M C031 H031 119.9 . . ?
C03M C031 C03I 120.20(19) . . ?
C02M C032 H032 119.8 . . ?
C03S C032 C02M 120.5(2) . . ?
C03S C032 H032 119.8 . . ?
C02C C035 H035 118.3 . . ?
C03O C035 C02C 123.3(2) . . ?
C03O C035 H035 118.3 . . ?
C023 C03I H03I 119.9 . . ?
C031 C03I C023 120.29(19) . . ?
C031 C03I H03I 119.9 . . ?
C02X C03M C031 119.98(19) . . ?
C02X C03M H03M 120.0 . . ?
C031 C03M H03M 120.0 . . ?
C035 C03O H03O 119.2 . . ?
C035 C03O C041 121.6(2) . . ?
C041 C03O H03O 119.2 . . ?
C030 C03Q H03Q 120.0 . . ?
C03S C03Q C030 120.1(2) . . ?
C03S C03Q H03Q 120.0 . . ?
C032 C03S C03Q 119.88(19) . . ?
C032 C03S H03S 120.1 . . ?
C03Q C03S H03S 120.1 . . ?
N00W C03Y H03B 109.5 . . ?
N00W C03Y H03C 109.5 . . ?
N00W C03Y H03D 109.5 . . ?
H03B C03Y H03C 109.5 . . ?
H03B C03Y H03D 109.5 . . ?
H03C C03Y H03D 109.5 . . ?
O00X C041 C02G 121.8(2) . . ?
O00X C041 C03O 121.6(2) . . ?
C02G C041 C03O 116.60(19) . . ?
Cl09 C047 H047 108.3 . . ?
Cl0A C047 Cl09 110.78(14) . . ?
Cl0A C047 Cl0I 111.08(15) . . ?
Cl0A C047 H047 108.3 . . ?
Cl0I C047 Cl09 110.08(15) . . ?
Cl0I C047 H047 108.3 . . ?
Cl0B C045 H045 108.1 . . ?
Cl0E C045 Cl0B 110.82(14) . . ?
Cl0E C045 H045 108.1 . . ?
Cl0J C045 Cl0B 110.33(15) . . ?
Cl0J C045 Cl0E 111.23(16) . . ?
Cl0J C045 H045 108.1 . . ?

loop_
_geom_bond_atom_site_label_1
_geom_bond_atom_site_label_2
_geom_bond_distance
_geom_bond_site_symmetry_2
_geom_bond_publ_flag
Cl05 C02J 1.752(2) . ?
P001 O00N 1.4909(14) . ?
P001 C019 1.8048(19) . ?
P001 C01U 1.8276(19) . ?
P001 C01V 1.8131(19) . ?
O00Z C043 1.225(3) . ?
O00P C01C 1.224(2) . ?
N00T C01C 1.346(3) . ?
N00T C024 1.469(3) . ?
N00T C044 1.466(3) . ?
C015 H015 0.9500 . ?
C015 C019 1.392(3) . ?
C015 C02F 1.387(3) . ?
C019 C020 1.394(3) . ?
C01C C01U 1.528(3) . ?
C01P C01R 1.397(3) . ?
C01P C022 1.392(3) . ?
C01P C025 1.512(3) . ?
C01R H01R 0.9500 . ?
C01R C01W 1.380(3) . ?
C01U H01U 1.0000 . ?
C01U C025 1.550(2) . ?
C01V C02Z 1.398(3) . ?
C01V C039 1.388(3) . ?
C01W H01W 0.9500 . ?
C01W C02J 1.383(3) . ?
C020 H020 0.9500 . ?
C020 C02U 1.386(3) . ?
C022 H022 0.9500 . ?
C022 C02H 1.388(3) . ?
C024 C025 1.582(3) . ?
C024 C038 1.503(3) . ?
C024 C03H 1.501(3) . ?
C025 H025 1.0000 . ?
C02F H02F 0.9500 . ?
C02F C03A 1.387(3) . ?
C02H H02H 0.9500 . ?
C02H C02J 1.378(3) . ?
C02U H02U 0.9500 . ?
C02U C03A 1.385(3) . ?
C02V H02V 0.9500 . ?
C02V C038 1.331(3) . ?
C02V C043 1.466(4) . ?
C02Z H02Z 0.9500 . ?
C02Z C042 1.388(3) . ?
C038 H038 0.9500 . ?
C039 H039 0.9500 . ?
C039 C03P 1.394(3) . ?
C03A H03A 0.9500 . ?
C03H H03H 0.9500 . ?
C03H C040 1.333(3) . ?
C03L H03L 0.9500 . ?
C03L C03P 1.380(3) . ?
C03L C042 1.385(3) . ?
C03P H03P 0.9500 . ?
C040 H040 0.9500 . ?
C040 C043 1.473(4) . ?
C042 H042 0.9500 . ?
C044 H04A 0.9800 . ?
C044 H04B 0.9800 . ?
C044 H04C 0.9800 . ?
Cl C02Y 1.7482(19) . ?
P002 O00M 1.4909(14) . ?
P002 C018 1.8034(19) . ?
P002 C01D 1.8278(19) . ?
P002 C01O 1.8066(19) . ?
O00X C041 1.225(3) . ?
O00R C01X 1.226(2) . ?
N00W C01X 1.345(3) . ?
N00W C02C 1.471(2) . ?
N00W C03Y 1.466(3) . ?
C018 C023 1.399(3) . ?
C018 C02X 1.391(3) . ?
C01A C01J 1.395(3) . ?
C01A C027 1.393(3) . ?
C01A C02E 1.511(3) . ?
C01D H01D 1.0000 . ?
C01D C01X 1.532(3) . ?
C01D C02E 1.546(2) . ?
C01H H01H 0.9500 . ?
C01H C01J 1.384(3) . ?
C01H C02Y 1.382(3) . ?
C01J H01J 0.9500 . ?
C01O C02M 1.388(3) . ?
C01O C030 1.397(3) . ?
C01Z H01Z 0.9500 . ?
C01Z C027 1.391(3) . ?
C01Z C02Y 1.378(3) . ?
C023 H023 0.9500 . ?
C023 C03I 1.389(3) . ?
C027 H027 0.9500 . ?
C02A H02A 0.9500 . ?
C02A C02C 1.503(3) . ?
C02A C02G 1.330(3) . ?
C02C C02E 1.583(3) . ?
C02C C035 1.499(3) . ?
C02E H02E 1.0000 . ?
C02G H02G 0.9500 . ?
C02G C041 1.464(4) . ?
C02M H02M 0.9500 . ?
C02M C032 1.391(3) . ?
C02X H02X 0.9500 . ?
C02X C03M 1.383(3) . ?
C030 H030 0.9500 . ?
C030 C03Q 1.388(3) . ?
C031 H031 0.9500 . ?
C031 C03I 1.388(3) . ?
C031 C03M 1.383(3) . ?
C032 H032 0.9500 . ?
C032 C03S 1.380(3) . ?
C035 H035 0.9500 . ?
C035 C03O 1.328(3) . ?
C03I H03I 0.9500 . ?
C03M H03M 0.9500 . ?
C03O H03O 0.9500 . ?
C03O C041 1.473(3) . ?
C03Q H03Q 0.9500 . ?
C03Q C03S 1.384(3) . ?
C03S H03S 0.9500 . ?
C03Y H03B 0.9800 . ?
C03Y H03C 0.9800 . ?
C03Y H03D 0.9800 . ?
Cl09 C047 1.763(3) . ?
Cl0A C047 1.744(3) . ?
Cl0I C047 1.745(3) . ?
C047 H047 1.0000 . ?
Cl0B C045 1.762(3) . ?
Cl0E C045 1.746(3) . ?
Cl0J C045 1.738(3) . ?
C045 H045 1.0000 . ?

loop_
_geom_torsion_atom_site_label_1
_geom_torsion_atom_site_label_2
_geom_torsion_atom_site_label_3
_geom_torsion_atom_site_label_4
_geom_torsion
_geom_torsion_site_symmetry_1
_geom_torsion_site_symmetry_2
_geom_torsion_site_symmetry_3
_geom_torsion_site_symmetry_4
_geom_torsion_publ_flag
P001 C019 C020 C02U -174.91(15) . . . . ?
P001 C01U C025 C01P 86.34(18) . . . . ?
P001 C01U C025 C024 -145.95(13) . . . . ?
P001 C01V C02Z C042 175.70(16) . . . . ?
P001 C01V C039 C03P -175.19(15) . . . . ?
O00N P001 C019 C015 -173.53(15) . . . . ?
O00N P001 C019 C020 2.82(18) . . . . ?
O00N P001 C01U C01C -48.47(15) . . . . ?
O00N P001 C01U C025 65.96(15) . . . . ?
O00N P001 C01V C02Z -62.61(17) . . . . ?
O00N P001 C01V C039 114.12(17) . . . . ?
O00P C01C C01U P001 -45.3(2) . . . . ?
O00P C01C C01U C025 -164.7(2) . . . . ?
N00T C01C C01U P001 134.72(15) . . . . ?
N00T C01C C01U C025 15.3(2) . . . . ?
N00T C024 C025 C01P 157.73(16) . . . . ?
N00T C024 C025 C01U 28.57(18) . . . . ?
N00T C024 C038 C02V -133.6(2) . . . . ?
N00T C024 C03H C040 132.8(2) . . . . ?
C015 C019 C020 C02U 1.5(3) . . . . ?
C015 C02F C03A C02U 0.2(3) . . . . ?
C019 P001 C01U C01C -169.91(13) . . . . ?
C019 P001 C01U C025 -55.48(15) . . . . ?
C019 P001 C01V C02Z 59.54(17) . . . . ?
C019 P001 C01V C039 -123.73(17) . . . . ?
C019 C015 C02F C03A 0.7(3) . . . . ?
C019 C020 C02U C03A -0.6(3) . . . . ?
C01C N00T C024 C025 -21.1(2) . . . . ?
C01C N00T C024 C038 -136.01(19) . . . . ?
C01C N00T C024 C03H 98.0(2) . . . . ?
C01C C01U C025 C01P -154.57(16) . . . . ?
C01C C01U C025 C024 -26.86(18) . . . . ?
C01P C01R C01W C02J 0.3(3) . . . . ?
C01P C022 C02H C02J 0.4(3) . . . . ?
C01R C01P C022 C02H -1.7(3) . . . . ?
C01R C01P C025 C01U 46.0(2) . . . . ?
C01R C01P C025 C024 -75.7(2) . . . . ?
C01R C01W C02J Cl05 177.01(15) . . . . ?
C01R C01W C02J C02H -1.6(3) . . . . ?
C01U P001 C019 C015 -51.94(17) . . . . ?
C01U P001 C019 C020 124.41(15) . . . . ?
C01U P001 C01V C02Z 172.72(15) . . . . ?
C01U P001 C01V C039 -10.56(19) . . . . ?
C01V P001 C019 C015 63.48(17) . . . . ?
C01V P001 C019 C020 -120.17(15) . . . . ?
C01V P001 C01U C01C 76.84(14) . . . . ?
C01V P001 C01U C025 -168.73(13) . . . . ?
C01V C02Z C042 C03L 0.0(3) . . . . ?
C01V C039 C03P C03L -0.5(3) . . . . ?
C020 C02U C03A C02F -0.3(3) . . . . ?
C022 C01P C01R C01W 1.3(3) . . . . ?
C022 C01P C025 C01U -132.26(18) . . . . ?
C022 C01P C025 C024 106.0(2) . . . . ?
C022 C02H C02J Cl05 -177.40(15) . . . . ?
C022 C02H C02J C01W 1.2(3) . . . . ?
C024 N00T C01C O00P -175.9(2) . . . . ?
C024 N00T C01C C01U 4.1(2) . . . . ?
C024 C03H C040 C043 -2.5(3) . . . . ?
C025 C01P C01R C01W -177.06(17) . . . . ?
C025 C01P C022 C02H 176.71(18) . . . . ?
C025 C024 C038 C02V 116.0(2) . . . . ?
C025 C024 C03H C040 -115.1(2) . . . . ?
C02F C015 C019 P001 174.67(15) . . . . ?
C02F C015 C019 C020 -1.6(3) . . . . ?
C02Z C01V C039 C03P 1.5(3) . . . . ?
C038 C024 C025 C01P -85.3(2) . . . . ?
C038 C024 C025 C01U 145.54(16) . . . . ?
C038 C024 C03H C040 7.8(3) . . . . ?
C038 C02V C043 O00Z 179.0(2) . . . . ?
C038 C02V C043 C040 1.2(3) . . . . ?
C039 C01V C02Z C042 -1.2(3) . . . . ?
C03H C024 C025 C01P 40.1(2) . . . . ?
C03H C024 C025 C01U -89.08(19) . . . . ?
C03H C024 C038 C02V -9.0(3) . . . . ?
C03H C040 C043 O00Z 179.8(2) . . . . ?
C03H C040 C043 C02V -2.3(3) . . . . ?
C03P C03L C042 C02Z 0.9(3) . . . . ?
C042 C03L C03P C039 -0.7(3) . . . . ?
C043 C02V C038 C024 4.9(3) . . . . ?
C044 N00T C01C O00P -9.8(3) . . . . ?
C044 N00T C01C C01U 170.19(19) . . . . ?
C044 N00T C024 C025 172.62(19) . . . . ?
C044 N00T C024 C038 57.7(3) . . . . ?
C044 N00T C024 C03H -68.3(2) . . . . ?
P002 C018 C023 C03I -179.23(15) . . . . ?
P002 C018 C02X C03M -179.72(16) . . . . ?
P002 C01D C01X O00R 45.0(2) . . . . ?
P002 C01D C01X N00W -135.18(15) . . . . ?
P002 C01D C02E C01A -86.69(18) . . . . ?
P002 C01D C02E C02C 146.08(13) . . . . ?
P002 C01O C02M C032 176.56(15) . . . . ?
P002 C01O C030 C03Q -177.45(18) . . . . ?
O00M P002 C018 C023 173.83(15) . . . . ?
O00M P002 C018 C02X -6.44(18) . . . . ?
O00M P002 C01D C01X 47.24(15) . . . . ?
O00M P002 C01D C02E -66.76(14) . . . . ?
O00M P002 C01O C02M -108.77(17) . . . . ?
O00M P002 C01O C030 68.93(18) . . . . ?
N00W C02C C02E C01A -158.26(16) . . . . ?
N00W C02C C02E C01D -29.40(18) . . . . ?
N00W C02C C035 C03O -133.1(2) . . . . ?
C018 P002 C01D C01X 168.29(13) . . . . ?
C018 P002 C01D C02E 54.28(15) . . . . ?
C018 P002 C01O C02M 130.00(17) . . . . ?
C018 P002 C01O C030 -52.30(17) . . . . ?
C018 C023 C03I C031 -1.4(3) . . . . ?
C018 C02X C03M C031 -0.7(3) . . . . ?
C01D P002 C018 C023 52.38(18) . . . . ?
C01D P002 C018 C02X -127.90(15) . . . . ?
C01D P002 C01O C02M 16.23(19) . . . . ?
C01D P002 C01O C030 -166.07(15) . . . . ?
C01J C01A C027 C01Z 1.0(3) . . . . ?
C01J C01A C02E C01D -45.7(3) . . . . ?
C01J C01A C02E C02C 75.7(2) . . . . ?
C01J C01H C02Y Cl -178.54(15) . . . . ?
C01J C01H C02Y C01Z 0.7(3) . . . . ?
C01O P002 C018 C023 -62.67(17) . . . . ?
C01O P002 C018 C02X 117.06(16) . . . . ?
C01O P002 C01D C01X -79.41(14) . . . . ?
C01O P002 C01D C02E 166.59(12) . . . . ?
C01O C02M C032 C03S 0.6(3) . . . . ?
C01O C030 C03Q C03S 0.8(4) . . . . ?
C01X N00W C02C C02A 136.40(18) . . . . ?
C01X N00W C02C C02E 21.5(2) . . . . ?
C01X N00W C02C C035 -97.6(2) . . . . ?
C01X C01D C02E C01A 154.99(16) . . . . ?
C01X C01D C02E C02C 27.76(18) . . . . ?
C023 C018 C02X C03M 0.0(3) . . . . ?
C027 C01A C01J C01H -0.7(3) . . . . ?
C027 C01A C02E C01D 133.50(19) . . . . ?
C027 C01A C02E C02C -105.1(2) . . . . ?
C027 C01Z C02Y Cl 178.83(16) . . . . ?
C027 C01Z C02Y C01H -0.4(3) . . . . ?
C02A C02C C02E C01A 85.1(2) . . . . ?
C02A C02C C02E C01D -146.08(16) . . . . ?
C02A C02C C035 C03O -8.1(3) . . . . ?
C02A C02G C041 O00X -179.1(2) . . . . ?
C02A C02G C041 C03O -1.0(3) . . . . ?
C02C N00W C01X O00R 175.79(19) . . . . ?
C02C N00W C01X C01D -4.0(2) . . . . ?
C02C C02A C02G C041 -5.1(3) . . . . ?
C02C C035 C03O C041 2.8(3) . . . . ?
C02E C01A C01J C01H 178.53(17) . . . . ?
C02E C01A C027 C01Z -178.25(18) . . . . ?
C02E C01D C01X O00R 164.2(2) . . . . ?
C02E C01D C01X N00W -16.0(2) . . . . ?
C02E C02C C035 C03O 115.1(2) . . . . ?
C02G C02A C02C N00W 134.0(2) . . . . ?
C02G C02A C02C C02E -116.1(2) . . . . ?
C02G C02A C02C C035 9.3(3) . . . . ?
C02M C01O C030 C03Q 0.4(3) . . . . ?
C02M C032 C03S C03Q 0.5(3) . . . . ?
C02X C018 C023 C03I 1.0(3) . . . . ?
C02Y C01H C01J C01A -0.1(3) . . . . ?
C02Y C01Z C027 C01A -0.5(3) . . . . ?
C030 C01O C02M C032 -1.1(3) . . . . ?
C030 C03Q C03S C032 -1.2(4) . . . . ?
C035 C02C C02E C01A -40.6(2) . . . . ?
C035 C02C C02E C01D 88.28(18) . . . . ?
C035 C03O C041 O00X -179.7(2) . . . . ?
C035 C03O C041 C02G 2.2(3) . . . . ?
C03I C031 C03M C02X 0.3(3) . . . . ?
C03M C031 C03I C023 0.8(3) . . . . ?
C03Y N00W C01X O00R 9.2(3) . . . . ?
C03Y N00W C01X C01D -170.67(19) . . . . ?
C03Y N00W C02C C02A -56.8(3) . . . . ?
C03Y N00W C02C C02E -171.70(19) . . . . ?
C03Y N00W C02C C035 69.2(2) . . . . ?
